data_7105478
loop_
_publ_author_name
'Jian, Zhongbao'
'Cui, Dongmei'
'Hou, Zhaomin'
'Li, Xiaofang'

_publ_section_title
;
 Living catalyzed-chain-growth polymerization and block
 copolymerization of isoprene by rare-earth metal allyl precursors
 bearing a constrained-geometry-conformation ligand.
;
_journal_issue 17
_journal_name_full 'Chemical communications (Cambridge, England)'
_journal_page_first 3022
_journal_page_last 3024
_journal_paper_doi 10.1039/b926813h
_journal_volume 46
_journal_year 2010
_chemical_formula_sum 'C23 H32 Gd N'
_chemical_formula_weight 479.75
_chemical_name_systematic
;
?
;
_space_group_IT_number 14
_symmetry_cell_setting monoclinic
_symmetry_space_group_name_Hall '-P 2ybc'
_symmetry_space_group_name_H-M 'P 1 21/c 1'
_atom_sites_solution_hydrogens geom
_atom_sites_solution_primary direct
_atom_sites_solution_secondary difmap
_audit_creation_method SHELXL-97
_cell_angle_alpha 90.00
_cell_angle_beta 98.3860(10)
_cell_angle_gamma 90.00
_cell_formula_units_Z 4
_cell_length_a 8.7876(6)
_cell_length_b 18.6815(12)
_cell_length_c 13.0273(8)
_cell_measurement_temperature 186.5(2)
_cell_volume 2115.8(2)
_computing_structure_refinement 'SHELXL-97 (Sheldrick, 1997)'
_computing_structure_solution 'SHELXS-97 (Sheldrick, 1990)'
_diffrn_ambient_temperature 186.5(2)
_diffrn_measured_fraction_theta_full 0.999
_diffrn_measured_fraction_theta_max 0.999
_diffrn_radiation_monochromator graphite
_diffrn_radiation_source 'fine-focus sealed tube'
_diffrn_radiation_type MoK\a
_diffrn_radiation_wavelength 0.71073
_diffrn_reflns_av_R_equivalents 0.0300
_diffrn_reflns_av_sigmaI/netI 0.0339
_diffrn_reflns_limit_h_max 10
_diffrn_reflns_limit_h_min -10
_diffrn_reflns_limit_k_max 13
_diffrn_reflns_limit_k_min -23
_diffrn_reflns_limit_l_max 16
_diffrn_reflns_limit_l_min -15
_diffrn_reflns_number 11706
_diffrn_reflns_theta_full 26.02
_diffrn_reflns_theta_max 26.02
_diffrn_reflns_theta_min 1.92
_exptl_absorpt_coefficient_mu 3.139
_exptl_absorpt_correction_T_max 0.7045
_exptl_absorpt_correction_T_min 0.6174
_exptl_absorpt_correction_type multi-scan
_exptl_crystal_density_diffrn 1.506
_exptl_crystal_density_method 'not measured'
_exptl_crystal_F_000 964
_exptl_crystal_size_max 0.17
_exptl_crystal_size_mid 0.15
_exptl_crystal_size_min 0.12
_refine_diff_density_max 0.805
_refine_diff_density_min -0.482
_refine_diff_density_rms 0.098
_refine_ls_extinction_method none
_refine_ls_goodness_of_fit_ref 1.058
_refine_ls_hydrogen_treatment constr
_refine_ls_matrix_type full
_refine_ls_number_parameters 232
_refine_ls_number_reflns 4145
_refine_ls_number_restraints 0
_refine_ls_restrained_S_all 1.058
_refine_ls_R_factor_all 0.0375
_refine_ls_R_factor_gt 0.0322
_refine_ls_shift/su_max 0.002
_refine_ls_shift/su_mean 0.000
_refine_ls_structure_factor_coef Fsqd
_refine_ls_weighting_details 'calc w=1/[\s^2^(Fo^2^)+(0.0290P)^2^+2.9177P] where P=(Fo^2^+2Fc^2^)/3'
_refine_ls_weighting_scheme calc
_refine_ls_wR_factor_gt 0.0673
_refine_ls_wR_factor_ref 0.0697
_reflns_number_gt 3707
_reflns_number_total 4145
_reflns_threshold_expression >2sigma(I)
_cod_data_source_file b926813h.txt
_cod_data_source_block complex3
_cod_depositor_comments
;
The following automatic conversions were performed:
'_symmetry_cell_setting' value 'Monoclinic' changed to 'monoclinic'
according to '/home/saulius/struct/CIF-dictionaries/cif_core.dic'
dictionary named 'cif_core.dic' version 2.4.1 from
2010-06-29.

'_exptl_absorpt_correction_type' value 'Multi-scan' changed
to 'multi-scan' according to
'/home/saulius/struct/CIF-dictionaries/cif_core.dic' dictionary named
'cif_core.dic' version 2.4.1 from 2010-06-29.

Automatic conversion script
Id: cif_fix_enum 1527 2010-12-29 10:47:43Z saulius 
;
_cod_original_sg_symbol_H-M P2(1)/c
_cod_database_code 7105478

loop_
_symmetry_equiv_pos_as_xyz
'x, y, z'
'-x, y+1/2, -z+1/2'
'-x, -y, -z'
'x, -y-1/2, z-1/2'

loop_
_atom_site_label
_atom_site_type_symbol
_atom_site_fract_x
_atom_site_fract_y
_atom_site_fract_z
_atom_site_U_iso_or_equiv
_atom_site_adp_type
_atom_site_occupancy
_atom_site_symmetry_multiplicity
_atom_site_calc_flag
_atom_site_refinement_flags
_atom_site_disorder_assembly
_atom_site_disorder_group
C4 C 0.2762(7) 0.3217(3) 1.0119(3) 0.0489(13) Uani 1 1 d . . .
H4A H 0.2114 0.2797 1.0130 0.059 Uiso 1 1 calc R . .
H4B H 0.3761 0.3162 1.0539 0.059 Uiso 1 1 calc R . .
C3 C 0.5739(5) 0.3821(3) 0.8690(4) 0.0430(12) Uani 1 1 d . . .
H3A H 0.6257 0.4261 0.8551 0.052 Uiso 1 1 calc R . .
H3B H 0.6150 0.3610 0.9353 0.052 Uiso 1 1 calc R . .
C1 C 0.4542(5) 0.2739(3) 0.7830(4) 0.0448(13) Uani 1 1 d . . .
H1A H 0.4814 0.2395 0.8385 0.054 Uiso 1 1 calc R . .
H1B H 0.4275 0.2517 0.7155 0.054 Uiso 1 1 calc R . .
C6 C 0.2633(6) 0.4528(3) 0.9975(3) 0.0429(12) Uani 1 1 d . . .
H6A H 0.3620 0.4648 1.0373 0.052 Uiso 1 1 calc R . .
H6B H 0.1910 0.4923 0.9928 0.052 Uiso 1 1 calc R . .
Gd1 Gd 0.27539(2) 0.383964(10) 0.825217(14) 0.02283(7) Uani 1 1 d . . .
N1 N 0.0428(4) 0.29832(18) 0.7572(3) 0.0268(7) Uani 1 1 d . . .
C2 C 0.5451(5) 0.3346(3) 0.7863(4) 0.0425(12) Uani 1 1 d . . .
H2 H 0.5910 0.3446 0.7279 0.051 Uiso 1 1 calc R . .
C5 C 0.2046(7) 0.3869(3) 1.0190(3) 0.0465(13) Uani 1 1 d . . .
H5 H 0.1081 0.3864 1.0403 0.056 Uiso 1 1 calc R . .
C7 C 0.1125(4) 0.4298(2) 0.6547(3) 0.0241(8) Uani 1 1 d . . .
C8 C 0.2632(5) 0.4295(2) 0.6276(3) 0.0273(9) Uani 1 1 d . . .
C9 C 0.3488(5) 0.4836(2) 0.6866(3) 0.0292(9) Uani 1 1 d . . .
C10 C 0.2502(5) 0.5173(2) 0.7489(3) 0.0270(9) Uani 1 1 d . . .
C11 C 0.1032(4) 0.4854(2) 0.7282(3) 0.0253(9) Uani 1 1 d . . .
C12 C 0.3148(6) 0.3845(2) 0.5429(4) 0.0432(12) Uani 1 1 d . . .
H12A H 0.2547 0.3415 0.5343 0.065 Uiso 1 1 calc R . .
H12B H 0.4215 0.3725 0.5615 0.065 Uiso 1 1 calc R . .
H12C H 0.3012 0.4110 0.4791 0.065 Uiso 1 1 calc R . .
C13 C 0.5098(5) 0.5078(3) 0.6754(4) 0.0442(12) Uani 1 1 d . . .
H13A H 0.5045 0.5462 0.6262 0.066 Uiso 1 1 calc R . .
H13B H 0.5657 0.4685 0.6516 0.066 Uiso 1 1 calc R . .
H13C H 0.5613 0.5239 0.7414 0.066 Uiso 1 1 calc R . .
C14 C 0.2937(5) 0.5816(2) 0.8169(3) 0.0373(10) Uani 1 1 d . . .
H14A H 0.2958 0.6234 0.7743 0.056 Uiso 1 1 calc R . .
H14B H 0.3936 0.5742 0.8563 0.056 Uiso 1 1 calc R . .
H14C H 0.2194 0.5880 0.8633 0.056 Uiso 1 1 calc R . .
C15 C -0.0399(5) 0.5090(2) 0.7690(4) 0.0398(11) Uani 1 1 d . . .
H15A H -0.0180 0.5150 0.8429 0.060 Uiso 1 1 calc R . .
H15B H -0.1187 0.4735 0.7529 0.060 Uiso 1 1 calc R . .
H15C H -0.0747 0.5537 0.7375 0.060 Uiso 1 1 calc R . .
C16 C -0.0149(4) 0.3817(2) 0.6088(3) 0.0266(9) Uani 1 1 d . . .
C17 C -0.1061(5) 0.4001(2) 0.5159(3) 0.0367(11) Uani 1 1 d . . .
H17 H -0.0884 0.4432 0.4840 0.044 Uiso 1 1 calc R . .
C18 C -0.2222(5) 0.3556(3) 0.4700(4) 0.0416(11) Uani 1 1 d . . .
H18 H -0.2817 0.3687 0.4079 0.050 Uiso 1 1 calc R . .
C19 C -0.2489(5) 0.2919(3) 0.5168(4) 0.0407(11) Uani 1 1 d . . .
H19 H -0.3269 0.2618 0.4864 0.049 Uiso 1 1 calc R . .
C20 C -0.1606(5) 0.2727(2) 0.6085(3) 0.0372(11) Uani 1 1 d . . .
H20 H -0.1794 0.2294 0.6395 0.045 Uiso 1 1 calc R . .
C21 C -0.0440(4) 0.3167(2) 0.6556(3) 0.0258(9) Uani 1 1 d . . .
C22 C 0.0903(5) 0.2219(2) 0.7625(4) 0.0375(11) Uani 1 1 d . . .
H22A H 0.0006 0.1920 0.7569 0.056 Uiso 1 1 calc R . .
H22B H 0.1542 0.2129 0.8275 0.056 Uiso 1 1 calc R . .
H22C H 0.1468 0.2114 0.7066 0.056 Uiso 1 1 calc R . .
C23 C -0.0623(5) 0.3093(3) 0.8358(3) 0.0401(11) Uani 1 1 d . . .
H23A H -0.0894 0.3590 0.8378 0.060 Uiso 1 1 calc R . .
H23B H -0.0115 0.2947 0.9028 0.060 Uiso 1 1 calc R . .
H23C H -0.1537 0.2812 0.8174 0.060 Uiso 1 1 calc R . .

loop_
_atom_site_aniso_label
_atom_site_aniso_U_11
_atom_site_aniso_U_22
_atom_site_aniso_U_33
_atom_site_aniso_U_23
_atom_site_aniso_U_13
_atom_site_aniso_U_12
C4 0.076(4) 0.041(3) 0.028(2) 0.007(2) 0.001(2) 0.001(3)
C3 0.031(2) 0.040(3) 0.054(3) -0.006(2) -0.007(2) 0.007(2)
C1 0.034(2) 0.039(3) 0.057(3) -0.018(2) -0.011(2) 0.017(2)
C6 0.066(3) 0.040(3) 0.023(2) -0.004(2) 0.007(2) 0.002(2)
Gd1 0.02523(11) 0.02202(12) 0.02082(11) 0.00027(8) 0.00193(7) 0.00361(8)
N1 0.0295(17) 0.0224(18) 0.0286(18) 0.0054(14) 0.0042(14) -0.0012(14)
C2 0.023(2) 0.052(3) 0.051(3) -0.010(2) -0.0003(19) 0.018(2)
C5 0.074(4) 0.046(3) 0.022(2) 0.000(2) 0.014(2) -0.001(3)
C7 0.0258(19) 0.020(2) 0.026(2) 0.0086(16) 0.0017(15) -0.0011(16)
C8 0.033(2) 0.030(2) 0.0190(19) 0.0030(17) 0.0058(16) -0.0032(18)
C9 0.027(2) 0.031(2) 0.029(2) 0.0066(18) 0.0041(17) -0.0042(18)
C10 0.032(2) 0.018(2) 0.030(2) 0.0027(17) 0.0000(17) 0.0019(17)
C11 0.0245(19) 0.022(2) 0.029(2) 0.0049(17) 0.0019(16) 0.0024(16)
C12 0.058(3) 0.042(3) 0.032(3) -0.003(2) 0.018(2) -0.008(2)
C13 0.034(2) 0.044(3) 0.057(3) 0.005(2) 0.012(2) -0.009(2)
C14 0.046(3) 0.024(2) 0.040(3) -0.003(2) 0.000(2) -0.002(2)
C15 0.031(2) 0.031(3) 0.057(3) -0.007(2) 0.009(2) 0.006(2)
C16 0.0264(19) 0.028(2) 0.025(2) -0.0023(17) 0.0018(16) 0.0001(18)
C17 0.042(3) 0.028(3) 0.037(3) 0.0075(19) -0.004(2) -0.007(2)
C18 0.043(3) 0.042(3) 0.035(3) 0.003(2) -0.011(2) -0.004(2)
C19 0.037(2) 0.038(3) 0.043(3) -0.008(2) -0.005(2) -0.011(2)
C20 0.042(3) 0.026(2) 0.041(3) 0.004(2) 0.001(2) -0.008(2)
C21 0.0249(19) 0.024(2) 0.029(2) 0.0024(17) 0.0045(16) -0.0010(17)
C22 0.040(2) 0.023(2) 0.048(3) 0.006(2) 0.001(2) 0.002(2)
C23 0.037(2) 0.052(3) 0.034(2) 0.005(2) 0.012(2) -0.002(2)

loop_
_atom_type_symbol
_atom_type_description
_atom_type_scat_dispersion_real
_atom_type_scat_dispersion_imag
_atom_type_scat_source
C C 0.0033 0.0016 'International Tables Vol C Tables 4.2.6.8 and 6.1.1.4'
H H 0.0000 0.0000 'International Tables Vol C Tables 4.2.6.8 and 6.1.1.4'
N N 0.0061 0.0033 'International Tables Vol C Tables 4.2.6.8 and 6.1.1.4'
Gd Gd -0.1653 3.9035 'International Tables Vol C Tables 4.2.6.8 and 6.1.1.4'

loop_
_geom_angle_atom_site_label_1
_geom_angle_atom_site_label_2
_geom_angle_atom_site_label_3
_geom_angle
_geom_angle_site_symmetry_1
_geom_angle_site_symmetry_3
_geom_angle_publ_flag
C5 C4 Gd1 74.8(3) . . ?
C2 C3 Gd1 77.0(3) . . ?
C2 C1 Gd1 73.7(2) . . ?
C5 C6 Gd1 78.4(3) . . ?
C6 Gd1 C3 89.10(16) . . ?
C6 Gd1 C7 119.10(14) . . ?
C3 Gd1 C7 127.03(15) . . ?
C6 Gd1 C11 88.02(14) . . ?
C3 Gd1 C11 127.29(14) . . ?
C7 Gd1 C11 31.53(12) . . ?
C6 Gd1 N1 117.46(14) . . ?
C3 Gd1 N1 140.39(13) . . ?
C7 Gd1 N1 67.15(11) . . ?
C11 Gd1 N1 84.99(11) . . ?
C6 Gd1 C2 119.02(16) . . ?
C3 Gd1 C2 30.60(14) . . ?
C7 Gd1 C2 110.22(14) . . ?
C11 Gd1 C2 128.62(14) . . ?
N1 Gd1 C2 113.16(13) . . ?
C6 Gd1 C10 81.34(14) . . ?
C3 Gd1 C10 96.89(14) . . ?
C7 Gd1 C10 51.13(12) . . ?
C11 Gd1 C10 30.83(12) . . ?
N1 Gd1 C10 114.84(11) . . ?
C2 Gd1 C10 106.20(15) . . ?
C6 Gd1 C1 130.67(16) . . ?
C3 Gd1 C1 55.58(14) . . ?
C7 Gd1 C1 109.97(14) . . ?
C11 Gd1 C1 139.82(14) . . ?
N1 Gd1 C1 85.14(12) . . ?
C2 Gd1 C1 29.97(14) . . ?
C10 Gd1 C1 130.78(15) . . ?
C6 Gd1 C4 55.25(15) . . ?
C3 Gd1 C4 85.79(17) . . ?
C7 Gd1 C4 147.14(15) . . ?
C11 Gd1 C4 132.07(14) . . ?
N1 Gd1 C4 86.63(14) . . ?
C2 Gd1 C4 97.89(16) . . ?
C10 Gd1 C4 136.51(14) . . ?
C1 Gd1 C4 85.97(16) . . ?
C6 Gd1 C8 131.80(14) . . ?
C3 Gd1 C8 96.43(15) . . ?
C7 Gd1 C8 30.98(12) . . ?
C11 Gd1 C8 51.30(12) . . ?
N1 Gd1 C8 87.11(11) . . ?
C2 Gd1 C8 80.79(14) . . ?
C10 Gd1 C8 50.46(12) . . ?
C1 Gd1 C8 89.37(15) . . ?
C4 Gd1 C8 172.49(14) . . ?
C6 Gd1 C5 30.16(14) . . ?
C3 Gd1 C5 99.11(17) . . ?
C7 Gd1 C5 128.35(15) . . ?
C11 Gd1 C5 103.94(14) . . ?
N1 Gd1 C5 93.08(14) . . ?
C2 Gd1 C5 121.39(16) . . ?
C10 Gd1 C5 108.17(14) . . ?
C1 Gd1 C5 115.42(16) . . ?
C4 Gd1 C5 29.72(14) . . ?
C8 Gd1 C5 155.16(15) . . ?
C6 Gd1 C9 106.06(14) . . ?
C3 Gd1 C9 80.02(14) . . ?
C7 Gd1 C9 50.69(12) . . ?
C11 Gd1 C9 50.73(12) . . ?
N1 Gd1 C9 115.82(11) . . ?
C2 Gd1 C9 78.90(15) . . ?
C10 Gd1 C9 30.34(12) . . ?
C1 Gd1 C9 100.60(15) . . ?
C4 Gd1 C9 156.90(15) . . ?
C8 Gd1 C9 30.24(12) . . ?
C5 Gd1 C9 135.69(14) . . ?
C21 N1 C23 107.2(3) . . ?
C21 N1 C22 111.9(3) . . ?
C23 N1 C22 107.4(3) . . ?
C21 N1 Gd1 115.7(2) . . ?
C23 N1 Gd1 102.3(2) . . ?
C22 N1 Gd1 111.6(2) . . ?
C1 C2 C3 125.8(5) . . ?
C1 C2 Gd1 76.3(3) . . ?
C3 C2 Gd1 72.4(3) . . ?
C4 C5 C6 125.9(5) . . ?
C4 C5 Gd1 75.4(3) . . ?
C6 C5 Gd1 71.5(3) . . ?
C8 C7 C11 108.6(3) . . ?
C8 C7 C16 124.8(4) . . ?
C11 C7 C16 126.6(3) . . ?
C8 C7 Gd1 78.1(2) . . ?
C11 C7 Gd1 75.2(2) . . ?
C16 C7 Gd1 115.5(2) . . ?
C7 C8 C9 107.6(3) . . ?
C7 C8 C12 125.2(4) . . ?
C9 C8 C12 127.0(4) . . ?
C7 C8 Gd1 70.9(2) . . ?
C9 C8 Gd1 76.3(2) . . ?
C12 C8 Gd1 123.2(3) . . ?
C10 C9 C8 107.9(3) . . ?
C10 C9 C13 125.5(4) . . ?
C8 C9 C13 126.2(4) . . ?
C10 C9 Gd1 72.6(2) . . ?
C8 C9 Gd1 73.5(2) . . ?
C13 C9 Gd1 125.5(3) . . ?
C11 C10 C9 108.8(4) . . ?
C11 C10 C14 126.4(4) . . ?
C9 C10 C14 124.5(4) . . ?
C11 C10 Gd1 72.7(2) . . ?
C9 C10 Gd1 77.0(2) . . ?
C14 C10 Gd1 121.5(3) . . ?
C10 C11 C7 107.2(3) . . ?
C10 C11 C15 126.8(4) . . ?
C7 C11 C15 125.9(4) . . ?
C10 C11 Gd1 76.4(2) . . ?
C7 C11 Gd1 73.3(2) . . ?
C15 C11 Gd1 119.6(3) . . ?
C17 C16 C21 118.3(4) . . ?
C17 C16 C7 120.2(4) . . ?
C21 C16 C7 121.5(4) . . ?
C18 C17 C16 121.5(4) . . ?
C19 C18 C17 119.5(4) . . ?
C18 C19 C20 120.0(4) . . ?
C19 C20 C21 121.2(4) . . ?
C20 C21 C16 119.5(4) . . ?
C20 C21 N1 120.9(4) . . ?
C16 C21 N1 119.5(3) . . ?

loop_
_geom_bond_atom_site_label_1
_geom_bond_atom_site_label_2
_geom_bond_distance
_geom_bond_site_symmetry_2
_geom_bond_publ_flag
C4 C5 1.380(7) . ?
C4 Gd1 2.695(4) . ?
C3 C2 1.389(6) . ?
C3 Gd1 2.602(4) . ?
C1 C2 1.385(7) . ?
C1 Gd1 2.693(4) . ?
C6 C5 1.379(6) . ?
C6 Gd1 2.602(4) . ?
Gd1 C7 2.606(4) . ?
Gd1 C11 2.631(4) . ?
Gd1 N1 2.645(3) . ?
Gd1 C2 2.660(4) . ?
Gd1 C10 2.679(4) . ?
Gd1 C8 2.699(4) . ?
Gd1 C5 2.687(4) . ?
Gd1 C9 2.735(4) . ?
N1 C21 1.469(5) . ?
N1 C23 1.489(5) . ?
N1 C22 1.487(5) . ?
C7 C8 1.420(5) . ?
C7 C11 1.423(6) . ?
C7 C16 1.491(5) . ?
C8 C9 1.418(6) . ?
C8 C12 1.507(6) . ?
C9 C10 1.418(6) . ?
C9 C13 1.512(5) . ?
C10 C11 1.412(5) . ?
C10 C14 1.508(6) . ?
C11 C15 1.501(5) . ?
C16 C17 1.393(6) . ?
C16 C21 1.399(5) . ?
C17 C18 1.382(6) . ?
C18 C19 1.372(7) . ?
C19 C20 1.374(6) . ?
C20 C21 1.385(6) . ?
